data_7242833
loop_
_publ_author_name
'Vulpe, Elena'
'Grosjean, Sylvain'
'Hassan, Zahid'
'Bulach, V\'eronique'
'Hosseini, Mir Wais'
'Br\"ase, Stefan'

_publ_section_title
;
 Halogen-bonded one-dimensional chains of functionalized ditopic
 bipyridines co-crystallized with mono-, di-, and triiodofluorobenzenes
;
_journal_issue 24
_journal_name_full CrystEngComm
_journal_page_first 4247
_journal_page_last 4251
_journal_paper_doi 10.1039/D1CE00494H
_journal_volume 23
_journal_year 2021
_chemical_formula_sum 'C44 H28 F6 I6 N2'
_chemical_formula_weight 1460.08
_space_group_IT_number 14
_space_group_name_Hall '-P 2ybc'
_space_group_name_H-M_alt 'P 1 21/c 1'
_symmetry_cell_setting monoclinic
_symmetry_space_group_name_H-M 'P 1 21/c 1'
_atom_sites_solution_hydrogens geom
_atom_sites_solution_primary direct
_atom_sites_solution_secondary difmap
_audit_creation_method SHELXL-97
_audit_update_record
;
2021-04-12 deposited with the CCDC.	2021-05-13 downloaded from the CCDC.
;
_cell_angle_alpha 90.00
_cell_angle_beta 114.9896(11)
_cell_angle_gamma 90.00
_cell_formula_units_Z 2
_cell_length_a 7.7820(3)
_cell_length_b 33.4952(14)
_cell_length_c 9.1815(4)
_cell_measurement_reflns_used 9966
_cell_measurement_temperature 173(2)
_cell_measurement_theta_max 29.92
_cell_measurement_theta_min 2.52
_cell_volume 2169.20(16)
_computing_cell_refinement 'Bruker SAINT'
_computing_data_collection 'Bruker APEX2'
_computing_data_reduction 'Bruker SAINT'
_computing_molecular_graphics 'Bruker SHELXTL'
_computing_publication_material 'Bruker SHELXTL'
_computing_structure_refinement 'SHELXL-97 (Sheldrick, 2008)'
_computing_structure_solution 'SHELXS-97 (Sheldrick, 2008)'
_diffrn_ambient_temperature 173(2)
_diffrn_measured_fraction_theta_full 0.995
_diffrn_measured_fraction_theta_max 0.995
_diffrn_measurement_device_type 'Bruker APEX-II CCD'
_diffrn_measurement_method '\f and \w scans'
_diffrn_radiation_monochromator graphite
_diffrn_radiation_source 'fine-focus sealed tube'
_diffrn_radiation_type MoK\a
_diffrn_radiation_wavelength 0.71073
_diffrn_reflns_av_R_equivalents 0.0235
_diffrn_reflns_av_sigmaI/netI 0.0248
_diffrn_reflns_limit_h_max 10
_diffrn_reflns_limit_h_min -9
_diffrn_reflns_limit_k_max 45
_diffrn_reflns_limit_k_min -47
_diffrn_reflns_limit_l_max 12
_diffrn_reflns_limit_l_min -12
_diffrn_reflns_number 22232
_diffrn_reflns_theta_full 30.05
_diffrn_reflns_theta_max 30.05
_diffrn_reflns_theta_min 1.22
_exptl_absorpt_coefficient_mu 4.357
_exptl_absorpt_correction_T_max 0.8450
_exptl_absorpt_correction_T_min 0.6229
_exptl_absorpt_correction_type multi-scan
_exptl_absorpt_process_details sadabs
_exptl_crystal_colour colorless
_exptl_crystal_density_diffrn 2.235
_exptl_crystal_density_meas ?
_exptl_crystal_density_method 'not measured'
_exptl_crystal_description plate
_exptl_crystal_F_000 1356
_exptl_crystal_size_max 0.12
_exptl_crystal_size_mid 0.08
_exptl_crystal_size_min 0.04
_refine_diff_density_max 1.500
_refine_diff_density_min -1.203
_refine_diff_density_rms 0.125
_refine_ls_extinction_method none
_refine_ls_goodness_of_fit_ref 1.048
_refine_ls_hydrogen_treatment constr
_refine_ls_matrix_type full
_refine_ls_number_parameters 264
_refine_ls_number_reflns 6291
_refine_ls_number_restraints 0
_refine_ls_restrained_S_all 1.048
_refine_ls_R_factor_all 0.0432
_refine_ls_R_factor_gt 0.0353
_refine_ls_shift/su_max 0.001
_refine_ls_shift/su_mean 0.000
_refine_ls_structure_factor_coef Fsqd
_refine_ls_weighting_details 'calc w=1/[\s^2^(Fo^2^)+(0.0398P)^2^+4.6704P] where P=(Fo^2^+2Fc^2^)/3'
_refine_ls_weighting_scheme calc
_refine_ls_wR_factor_gt 0.0825
_refine_ls_wR_factor_ref 0.0863
_reflns_number_gt 5454
_reflns_number_total 6291
_reflns_threshold_expression >2sigma(I)
_cod_data_source_file d1ce00494h2.cif
_cod_data_source_block e3407a
_cod_depositor_comments
;
The following automatic conversions were performed:

data item '_symmetry_cell_setting' value 'Monoclinic' was changed to
'monoclinic' in accordance with the
/home/data/users/saulius/crontab/automatic-downloads/rss-feeds/RSC/lib/dictionaries/cif_core.dic
dictionary named 'cif_core.dic' version 2.4.2 last updated on
2011-04-26.

data item '_exptl_crystal_density_meas' value 'none' was changed to
'?' -- the value is perceived as not measured.

Automatic conversion script
Id: cif_fix_values 7556 2019-12-06 15:28:31Z antanas 

 Adding full bibliography for 7242828--7242834.cif.
;
_cod_original_sg_symbol_H-M P2(1)/c
_cod_database_code 7242833

loop_
_symmetry_equiv_pos_as_xyz
'x, y, z'
'-x, y+1/2, -z+1/2'
'-x, -y, -z'
'x, -y-1/2, z-1/2'

loop_
_atom_site_label
_atom_site_type_symbol
_atom_site_fract_x
_atom_site_fract_y
_atom_site_fract_z
_atom_site_U_iso_or_equiv
_atom_site_adp_type
_atom_site_occupancy
_atom_site_symmetry_multiplicity
_atom_site_calc_flag
_atom_site_refinement_flags
_atom_site_disorder_assembly
_atom_site_disorder_group
N1 N -0.0589(5) 0.10416(9) 0.3728(4) 0.0299(7) Uani 1 1 d . . .
C1 C -0.1482(5) 0.07505(11) 0.4124(4) 0.0287(7) Uani 1 1 d . . .
H1 H -0.2621 0.0648 0.3312 0.034 Uiso 1 1 calc R . .
C2 C -0.0841(5) 0.05896(10) 0.5654(4) 0.0259(7) Uani 1 1 d . . .
H2 H -0.1525 0.0380 0.5869 0.031 Uiso 1 1 calc R . .
C3 C 0.0810(5) 0.07369(9) 0.6872(4) 0.0206(6) Uani 1 1 d . . .
C4 C 0.1777(5) 0.10332(10) 0.6451(4) 0.0245(7) Uani 1 1 d . . .
H4 H 0.2942 0.1136 0.7228 0.029 Uiso 1 1 calc R . .
C5 C 0.1027(6) 0.11752(11) 0.4897(4) 0.0306(8) Uani 1 1 d . . .
H5 H 0.1696 0.1380 0.4640 0.037 Uiso 1 1 calc R . .
C6 C 0.1575(5) 0.05785(9) 0.8540(4) 0.0211(6) Uani 1 1 d . . .
C7 C 0.2072(5) 0.08345(9) 0.9869(4) 0.0217(6) Uani 1 1 d . . .
C8 C 0.1700(6) 0.12752(10) 0.9743(4) 0.0295(8) Uani 1 1 d . . .
H8A H 0.1032 0.1348 1.0401 0.044 Uiso 1 1 calc R . .
H8B H 0.0917 0.1346 0.8619 0.044 Uiso 1 1 calc R . .
H8C H 0.2907 0.1419 1.0125 0.044 Uiso 1 1 calc R . .
C9 C 0.2883(5) 0.06638(10) 1.1389(4) 0.0232(6) Uani 1 1 d . . .
H9 H 0.3251 0.0835 1.2296 0.028 Uiso 1 1 calc R . .
C10 C 0.3186(5) 0.02551(10) 1.1658(4) 0.0219(6) Uani 1 1 d . . .
C11 C 0.2600(5) -0.00050(9) 1.0322(4) 0.0223(6) Uani 1 1 d . . .
C12 C 0.2726(6) -0.04544(10) 1.0442(4) 0.0305(8) Uani 1 1 d . . .
H12A H 0.1704 -0.0572 0.9495 0.046 Uiso 1 1 calc R . .
H12B H 0.2602 -0.0541 1.1413 0.046 Uiso 1 1 calc R . .
H12C H 0.3954 -0.0542 1.0497 0.046 Uiso 1 1 calc R . .
C13 C 0.1797(5) 0.01679(9) 0.8800(4) 0.0215(6) Uani 1 1 d . . .
H13 H 0.1378 -0.0003 0.7890 0.026 Uiso 1 1 calc R . .
C14 C 0.4098(5) 0.01135(10) 1.3359(4) 0.0211(6) Uani 1 1 d . . .
C15 C 0.5533(5) -0.01720(10) 1.3887(4) 0.0232(6) Uani 1 1 d . . .
H15 H 0.5922 -0.0291 1.3136 0.028 Uiso 1 1 calc R . .
C16 C 0.3595(5) 0.02863(10) 1.4513(4) 0.0229(6) Uani 1 1 d . . .
H16 H 0.2638 0.0486 1.4194 0.027 Uiso 1 1 calc R . .
C17 C 0.3683(5) 0.25116(11) 0.7959(4) 0.0235(7) Uani 1 1 d . . .
I1 I 0.13605(3) 0.245134(9) 0.57585(3) 0.03619(8) Uani 1 1 d . . .
C18 C 0.4278(5) 0.28809(11) 0.8634(4) 0.0260(7) Uani 1 1 d . . .
F1 F 0.3353(4) 0.32067(7) 0.7843(3) 0.0396(6) Uani 1 1 d . . .
C19 C 0.5770(5) 0.29313(11) 1.0139(4) 0.0259(7) Uani 1 1 d . . .
I2 I 0.66467(5) 0.349857(9) 1.10487(4) 0.04440(9) Uani 1 1 d . . .
C20 C 0.6634(5) 0.25909(11) 1.0964(4) 0.0258(7) Uani 1 1 d . . .
F2 F 0.8014(3) 0.26318(8) 1.2457(3) 0.0374(5) Uani 1 1 d . . .
C21 C 0.6131(5) 0.22106(11) 1.0348(4) 0.0249(7) Uani 1 1 d . . .
I3 I 0.74876(4) 0.170143(8) 1.16435(3) 0.03283(7) Uani 1 1 d . . .
C22 C 0.4648(5) 0.21842(10) 0.8832(4) 0.0239(6) Uani 1 1 d . . .
F3 F 0.4093(4) 0.18216(7) 0.8187(3) 0.0374(5) Uani 1 1 d . . .

loop_
_atom_site_aniso_label
_atom_site_aniso_U_11
_atom_site_aniso_U_22
_atom_site_aniso_U_33
_atom_site_aniso_U_23
_atom_site_aniso_U_13
_atom_site_aniso_U_12
N1 0.0352(18) 0.0302(15) 0.0215(13) 0.0064(11) 0.0092(13) 0.0073(13)
C1 0.030(2) 0.0309(17) 0.0185(15) 0.0002(12) 0.0032(14) 0.0028(14)
C2 0.0280(19) 0.0248(15) 0.0207(15) -0.0008(12) 0.0062(13) -0.0043(13)
C3 0.0251(17) 0.0190(14) 0.0170(13) -0.0002(11) 0.0081(12) 0.0021(12)
C4 0.0263(18) 0.0227(15) 0.0223(15) 0.0011(12) 0.0080(13) -0.0012(13)
C5 0.037(2) 0.0271(17) 0.0288(17) 0.0075(14) 0.0152(16) 0.0027(15)
C6 0.0212(16) 0.0221(14) 0.0183(14) 0.0013(11) 0.0066(12) 0.0010(12)
C7 0.0230(17) 0.0210(14) 0.0182(14) 0.0000(11) 0.0059(12) 0.0013(12)
C8 0.041(2) 0.0196(15) 0.0207(15) -0.0022(12) 0.0062(15) 0.0023(14)
C9 0.0248(18) 0.0235(15) 0.0167(14) -0.0030(11) 0.0043(13) -0.0003(13)
C10 0.0249(17) 0.0238(15) 0.0154(13) -0.0006(11) 0.0069(12) -0.0006(13)
C11 0.0272(18) 0.0209(14) 0.0177(14) 0.0001(11) 0.0086(13) -0.0005(12)
C12 0.044(2) 0.0223(16) 0.0208(15) 0.0013(12) 0.0094(15) 0.0007(15)
C13 0.0273(18) 0.0192(14) 0.0158(13) -0.0011(11) 0.0070(12) 0.0004(12)
C14 0.0228(16) 0.0221(14) 0.0161(13) 0.0013(11) 0.0060(12) -0.0018(12)
C15 0.0265(17) 0.0265(15) 0.0175(14) 0.0012(12) 0.0101(13) 0.0041(13)
C16 0.0247(17) 0.0235(15) 0.0205(14) 0.0034(12) 0.0096(13) 0.0050(13)
C17 0.0174(16) 0.0378(18) 0.0142(13) 0.0035(12) 0.0057(12) 0.0019(13)
I1 0.01997(12) 0.06747(19) 0.01647(10) -0.00031(10) 0.00317(9) 0.00232(11)
C18 0.0232(18) 0.0323(17) 0.0206(15) 0.0088(13) 0.0074(13) 0.0041(14)
F1 0.0387(14) 0.0375(12) 0.0356(12) 0.0156(10) 0.0090(10) 0.0101(10)
C19 0.0213(17) 0.0321(17) 0.0242(15) 0.0010(13) 0.0094(13) -0.0027(13)
I2 0.04437(18) 0.03889(15) 0.05082(17) -0.01028(12) 0.02097(14) -0.01373(12)
C20 0.0177(16) 0.043(2) 0.0142(13) 0.0022(13) 0.0040(12) -0.0013(14)
F2 0.0256(12) 0.0562(15) 0.0176(9) 0.0018(9) -0.0034(8) 0.0003(10)
C21 0.0221(17) 0.0331(17) 0.0198(14) 0.0078(13) 0.0092(13) 0.0056(13)
I3 0.03133(14) 0.03878(14) 0.02883(12) 0.01487(9) 0.01313(10) 0.01037(10)
C22 0.0234(17) 0.0292(16) 0.0218(15) 0.0028(12) 0.0121(13) -0.0013(13)
F3 0.0436(14) 0.0331(11) 0.0324(11) -0.0051(9) 0.0129(10) -0.0040(10)

loop_
_atom_type_symbol
_atom_type_description
_atom_type_scat_dispersion_real
_atom_type_scat_dispersion_imag
_atom_type_scat_source
C C 0.0033 0.0016 'International Tables Vol C Tables 4.2.6.8 and 6.1.1.4'
H H 0.0000 0.0000 'International Tables Vol C Tables 4.2.6.8 and 6.1.1.4'
N N 0.0061 0.0033 'International Tables Vol C Tables 4.2.6.8 and 6.1.1.4'
F F 0.0171 0.0103 'International Tables Vol C Tables 4.2.6.8 and 6.1.1.4'
I I -0.4742 1.8119 'International Tables Vol C Tables 4.2.6.8 and 6.1.1.4'

loop_
_geom_angle_atom_site_label_1
_geom_angle_atom_site_label_2
_geom_angle_atom_site_label_3
_geom_angle
_geom_angle_site_symmetry_1
_geom_angle_site_symmetry_3
_geom_angle_publ_flag
C1 N1 C5 116.5(3) . . ?
N1 C1 C2 123.7(3) . . ?
N1 C1 H1 118.2 . . ?
C2 C1 H1 118.2 . . ?
C1 C2 C3 119.5(3) . . ?
C1 C2 H2 120.3 . . ?
C3 C2 H2 120.3 . . ?
C2 C3 C4 116.9(3) . . ?
C2 C3 C6 122.3(3) . . ?
C4 C3 C6 120.7(3) . . ?
C5 C4 C3 119.4(3) . . ?
C5 C4 H4 120.3 . . ?
C3 C4 H4 120.3 . . ?
N1 C5 C4 123.9(3) . . ?
N1 C5 H5 118.0 . . ?
C4 C5 H5 118.0 . . ?
C13 C6 C7 119.0(3) . . ?
C13 C6 C3 119.7(3) . . ?
C7 C6 C3 121.3(3) . . ?
C9 C7 C6 117.6(3) . . ?
C9 C7 C8 118.3(3) . . ?
C6 C7 C8 124.1(3) . . ?
C7 C8 H8A 109.5 . . ?
C7 C8 H8B 109.5 . . ?
H8A C8 H8B 109.5 . . ?
C7 C8 H8C 109.5 . . ?
H8A C8 H8C 109.5 . . ?
H8B C8 H8C 109.5 . . ?
C7 C9 C10 123.6(3) . . ?
C7 C9 H9 118.2 . . ?
C10 C9 H9 118.2 . . ?
C9 C10 C11 118.9(3) . . ?
C9 C10 C14 117.9(3) . . ?
C11 C10 C14 123.2(3) . . ?
C13 C11 C10 117.2(3) . . ?
C13 C11 C12 118.4(3) . . ?
C10 C11 C12 124.3(3) . . ?
C11 C12 H12A 109.5 . . ?
C11 C12 H12B 109.5 . . ?
H12A C12 H12B 109.5 . . ?
C11 C12 H12C 109.5 . . ?
H12A C12 H12C 109.5 . . ?
H12B C12 H12C 109.5 . . ?
C11 C13 C6 123.5(3) . . ?
C11 C13 H13 118.2 . . ?
C6 C13 H13 118.2 . . ?
C15 C14 C16 117.4(3) . . ?
C15 C14 C10 122.6(3) . . ?
C16 C14 C10 119.9(3) . . ?
C16 C15 C14 121.3(3) 3_658 . ?
C16 C15 H15 119.3 3_658 . ?
C14 C15 H15 119.3 . . ?
C15 C16 C14 121.3(3) 3_658 . ?
C15 C16 H16 119.4 3_658 . ?
C14 C16 H16 119.4 . . ?
C18 C17 C22 117.2(3) . . ?
C18 C17 I1 121.1(2) . . ?
C22 C17 I1 121.7(3) . . ?
F1 C18 C17 119.2(3) . . ?
F1 C18 C19 118.2(3) . . ?
C17 C18 C19 122.6(3) . . ?
C20 C19 C18 117.1(3) . . ?
C20 C19 I2 122.4(3) . . ?
C18 C19 I2 120.5(3) . . ?
F2 C20 C19 118.1(3) . . ?
F2 C20 C21 118.5(3) . . ?
C19 C20 C21 123.4(3) . . ?
C22 C21 C20 116.2(3) . . ?
C22 C21 I3 121.7(3) . . ?
C20 C21 I3 122.1(2) . . ?
F3 C22 C17 118.0(3) . . ?
F3 C22 C21 118.6(3) . . ?
C17 C22 C21 123.4(3) . . ?

loop_
_geom_bond_atom_site_label_1
_geom_bond_atom_site_label_2
_geom_bond_distance
_geom_bond_site_symmetry_2
_geom_bond_publ_flag
N1 C1 1.334(5) . ?
N1 C5 1.339(5) . ?
C1 C2 1.386(5) . ?
C1 H1 0.9500 . ?
C2 C3 1.389(5) . ?
C2 H2 0.9500 . ?
C3 C4 1.395(5) . ?
C3 C6 1.487(4) . ?
C4 C5 1.378(5) . ?
C4 H4 0.9500 . ?
C5 H5 0.9500 . ?
C6 C13 1.394(4) . ?
C6 C7 1.405(4) . ?
C7 C9 1.389(4) . ?
C7 C8 1.499(4) . ?
C8 H8A 0.9800 . ?
C8 H8B 0.9800 . ?
C8 H8C 0.9800 . ?
C9 C10 1.393(5) . ?
C9 H9 0.9500 . ?
C10 C11 1.414(4) . ?
C10 C14 1.494(4) . ?
C11 C13 1.393(4) . ?
C11 C12 1.510(5) . ?
C12 H12A 0.9800 . ?
C12 H12B 0.9800 . ?
C12 H12C 0.9800 . ?
C13 H13 0.9500 . ?
C14 C15 1.393(5) . ?
C14 C16 1.400(4) . ?
C15 C16 1.387(4) 3_658 ?
C15 H15 0.9500 . ?
C16 C15 1.387(4) 3_658 ?
C16 H16 0.9500 . ?
C17 C18 1.374(5) . ?
C17 C22 1.379(5) . ?
C17 I1 2.075(3) . ?
C18 F1 1.340(4) . ?
C18 C19 1.389(5) . ?
C19 C20 1.377(5) . ?
C19 I2 2.072(4) . ?
C20 F2 1.344(4) . ?
C20 C21 1.381(5) . ?
C21 C22 1.385(5) . ?
C21 I3 2.092(3) . ?
C22 F3 1.340(4) . ?
